data_4001576
loop_
_publ_author_name
'Zhang, Xinnan'
'Johnson, James P.'
'Kampf, Jeff W.'
'Matzger, Adam J.'

_publ_section_title
;
 Ring Fusion Effects on the Solid-State Properties of \a-Oligothiophenes
;
_journal_issue 15
_journal_name_full 'Chemistry of Materials'
_journal_page_first 3470
_journal_paper_doi 10.1021/cm0609348
_journal_volume 18
_journal_year 2006
_chemical_formula_moiety 'C14 H8 S4'
_chemical_formula_sum 'C14 H8 S4'
_chemical_formula_weight 304.44
_chemical_name_systematic
;
 ?
;
_space_group_IT_number 4
_symmetry_cell_setting monoclinic
_symmetry_space_group_name_Hall 'P 2yb'
_symmetry_space_group_name_H-M 'P 1 21 1'
_atom_sites_solution_hydrogens geom
_atom_sites_solution_primary direct
_atom_sites_solution_secondary difmap
_audit_creation_method SHELXL-97
_cell_angle_alpha 90.00
_cell_angle_beta 102.336(2)
_cell_angle_gamma 90.00
_cell_formula_units_Z 2
_cell_length_a 7.4265(11)
_cell_length_b 5.7172(8)
_cell_length_c 14.840(2)
_cell_measurement_reflns_used 1557
_cell_measurement_temperature 123(2)
_cell_measurement_theta_max 20.25
_cell_measurement_theta_min 2.81
_cell_volume 615.54(15)
_computing_cell_refinement 'Bruker SMART'
_computing_data_collection 'Bruker SMART'
_computing_data_reduction 'Bruker SHELXTL'
_computing_molecular_graphics 'Bruker SHELXTL'
_computing_publication_material 'Bruker SHELXTL'
_computing_structure_refinement 'Bruker SHELXTL'
_computing_structure_solution 'Bruker SHELXTL'
_diffrn_ambient_temperature 123(2)
_diffrn_measured_fraction_theta_full 0.999
_diffrn_measured_fraction_theta_max 0.999
_diffrn_measurement_device_type 'CCD area detector'
_diffrn_measurement_method 'phi and omega scans'
_diffrn_radiation_monochromator graphite
_diffrn_radiation_source 'fine-focus sealed tube'
_diffrn_radiation_type MoK\a
_diffrn_radiation_wavelength 0.71073
_diffrn_reflns_av_R_equivalents 0.0959
_diffrn_reflns_av_sigmaI/netI 0.0723
_diffrn_reflns_limit_h_max 7
_diffrn_reflns_limit_h_min -7
_diffrn_reflns_limit_k_max 5
_diffrn_reflns_limit_k_min -5
_diffrn_reflns_limit_l_max 14
_diffrn_reflns_limit_l_min -14
_diffrn_reflns_number 7063
_diffrn_reflns_theta_full 20.77
_diffrn_reflns_theta_max 20.77
_diffrn_reflns_theta_min 2.81
_exptl_absorpt_coefficient_mu 0.745
_exptl_absorpt_correction_T_max 0.9852
_exptl_absorpt_correction_T_min 0.8652
_exptl_absorpt_correction_type multi-scan
_exptl_absorpt_process_details
;
  Blessing, R. Acta Cryst. (1995) A51 33-38.
  Sheldrick, G.  SADABS (Version 2.10) Bruker/Siemens area
  detector absorption and other corrections, University of
  Gottingen, Germany 2003.
;
_exptl_crystal_colour yellow
_exptl_crystal_density_diffrn 1.643
_exptl_crystal_density_method 'not measured'
_exptl_crystal_description plate
_exptl_crystal_F_000 312
_exptl_crystal_size_max 0.20
_exptl_crystal_size_mid 0.16
_exptl_crystal_size_min 0.04
_refine_diff_density_max 0.543
_refine_diff_density_min -0.446
_refine_diff_density_rms 0.101
_refine_ls_abs_structure_details 'Flack H D (1983), Acta Cryst. A39, 876-881'
_refine_ls_abs_structure_Flack 0.4(4)
_refine_ls_extinction_method none
_refine_ls_goodness_of_fit_ref 0.930
_refine_ls_hydrogen_treatment constr
_refine_ls_matrix_type full
_refine_ls_number_parameters 165
_refine_ls_number_reflns 1286
_refine_ls_number_restraints 1
_refine_ls_restrained_S_all 0.930
_refine_ls_R_factor_all 0.0937
_refine_ls_R_factor_gt 0.0577
_refine_ls_shift/su_max 0.024
_refine_ls_shift/su_mean 0.004
_refine_ls_structure_factor_coef Fsqd
_refine_ls_weighting_details 'calc w=1/[\s^2^(Fo^2^)+(0.1129P)^2^+2.7601P] where P=(Fo^2^+2Fc^2^)/3'
_refine_ls_weighting_scheme calc
_refine_ls_wR_factor_gt 0.1468
_refine_ls_wR_factor_ref 0.1700
_reflns_number_gt 967
_reflns_number_total 1286
_reflns_threshold_expression >2sigma(I)
_cod_data_source_file cm0609348si20060422_113500.cif
_cod_data_source_block t2tt
_cod_depositor_comments
;
The following automatic conversions were performed:

'_symmetry_cell_setting' value 'Monoclinic' changed to 'monoclinic'
according to /home/saulius/struct/CIF-dictionaries/cif_core.dic
dictionary named 'cif_core.dic' version 2.4.1 from 2010-06-29.

Automatic conversion script
Id: cif_fix_values 1715 2011-07-08 13:25:40Z adriana 
;
_cod_original_cell_volume 615.53(15)
_cod_original_sg_symbol_H-M P2(1)
_cod_database_code 4001576

loop_
_symmetry_equiv_pos_as_xyz
'x, y, z'
'-x, y+1/2, -z'

loop_
_atom_site_label
_atom_site_type_symbol
_atom_site_fract_x
_atom_site_fract_y
_atom_site_fract_z
_atom_site_U_iso_or_equiv
_atom_site_adp_type
_atom_site_occupancy
_atom_site_symmetry_multiplicity
_atom_site_calc_flag
_atom_site_refinement_flags
_atom_site_disorder_assembly
_atom_site_disorder_group
S1 S 0.9533(4) 0.1296(5) 0.3419(2) 0.0266(14) Uani 0.890(15) 1 d P A 1
S2 S 0.7056(5) 0.3589(6) 0.0613(2) 0.0371(11) Uani 1 1 d . A .
S3 S 0.7751(5) -0.0015(7) -0.1887(2) 0.0314(12) Uani 0.845(10) 1 d P A 1
S4 S 0.5369(4) 0.5511(5) -0.3492(2) 0.0189(11) Uani 0.845(10) 1 d P A 1
C1 C 0.9023(15) 0.330(2) 0.4165(7) 0.025(3) Uani 1 1 d . . .
H1A H 0.9402 0.3188 0.4817 0.029 Uiso 1 1 calc R A 1
C2 C 0.7987(13) 0.511(2) 0.3709(7) 0.016(3) Uani 1 1 d . A .
H2A H 0.7640 0.6426 0.4025 0.019 Uiso 1 1 calc R B 1
C3 C 0.7483(13) 0.4890(19) 0.2752(7) 0.038(4) Uani 0.890(15) 1 d P A 1
H3A H 0.6730 0.5947 0.2343 0.045 Uiso 0.890(15) 1 calc PR A 1
C4 C 0.8299(17) 0.279(2) 0.2494(8) 0.028(3) Uani 1 1 d . . .
C5 C 0.8133(16) 0.192(2) 0.1545(8) 0.029(3) Uani 1 1 d . A .
C6 C 0.8766(16) -0.016(2) 0.1274(8) 0.032(3) Uani 1 1 d . . .
H6A H 0.9364 -0.1322 0.1688 0.039 Uiso 1 1 calc R A .
C7 C 0.8409(15) -0.036(2) 0.0275(8) 0.028(3) Uani 1 1 d . A .
H7A H 0.8770 -0.1673 -0.0038 0.033 Uiso 1 1 calc R . .
C8 C 0.7496(15) 0.154(2) -0.0170(8) 0.026(3) Uani 1 1 d . . .
C9 C 0.7059(16) 0.197(2) -0.1151(9) 0.030(3) Uani 1 1 d . A .
C10 C 0.6219(15) 0.406(2) -0.1573(7) 0.061(4) Uani 0.845(10) 1 d P A 1
H10A H 0.5748 0.5335 -0.1281 0.073 Uiso 0.845(10) 1 calc PR A 1
C11 C 0.6245(15) 0.381(2) -0.2563(7) 0.025(3) Uani 1 1 d . . .
C12 C 0.7012(15) 0.178(2) -0.2811(7) 0.020(3) Uani 1 1 d . A .
C13 C 0.6967(11) 0.1561(18) -0.3760(6) 0.039(3) Uani 0.845(10) 1 d P A 1
H13A H 0.7463 0.0308 -0.4050 0.047 Uiso 0.845(10) 1 calc PR A 1
C14 C 0.6043(14) 0.356(2) -0.4201(7) 0.019(3) Uani 1 1 d . . .
H14A H 0.5822 0.3781 -0.4850 0.023 Uiso 1 1 calc R A 1

loop_
_atom_site_aniso_label
_atom_site_aniso_U_11
_atom_site_aniso_U_22
_atom_site_aniso_U_33
_atom_site_aniso_U_23
_atom_site_aniso_U_13
_atom_site_aniso_U_12
S1 0.018(2) 0.026(2) 0.037(2) 0.0013(18) 0.0068(15) 0.0032(17)
C3' 0.018(2) 0.026(2) 0.037(2) 0.0013(18) 0.0068(15) 0.0032(17)
S2 0.037(2) 0.033(2) 0.043(2) 0.0038(18) 0.0116(17) 0.0069(17)
S3 0.028(2) 0.026(2) 0.040(2) 0.0011(18) 0.0068(16) 0.0032(16)
C10' 0.028(2) 0.026(2) 0.040(2) 0.0011(18) 0.0068(16) 0.0032(16)
S4 0.0146(18) 0.019(2) 0.024(2) 0.0007(15) 0.0052(14) 0.0001(15)
C13' 0.0146(18) 0.019(2) 0.024(2) 0.0007(15) 0.0052(14) 0.0001(15)
C1 0.020(6) 0.035(7) 0.020(5) 0.000(6) 0.006(5) -0.005(5)
C2 0.013(4) 0.011(4) 0.023(4) -0.003(4) 0.003(3) -0.003(4)
S1' 0.036(6) 0.032(6) 0.049(7) 0.001(5) 0.019(4) -0.003(5)
C3 0.036(6) 0.032(6) 0.049(7) 0.001(5) 0.019(4) -0.003(5)
C4 0.025(6) 0.032(7) 0.028(6) 0.007(6) 0.011(5) 0.000(5)
C5 0.022(6) 0.033(7) 0.031(6) 0.005(6) 0.002(5) 0.013(5)
C6 0.025(6) 0.024(6) 0.049(7) -0.006(6) 0.011(5) -0.004(5)
C7 0.022(6) 0.024(7) 0.042(6) 0.009(5) 0.016(5) -0.002(5)
C8 0.022(6) 0.017(6) 0.039(6) -0.003(6) 0.010(5) -0.005(5)
C9 0.029(6) 0.019(6) 0.042(7) -0.013(6) 0.008(5) -0.001(5)
C10 0.056(6) 0.070(8) 0.055(6) 0.005(5) 0.009(5) -0.002(6)
S3' 0.056(6) 0.070(8) 0.055(6) 0.005(5) 0.009(5) -0.002(6)
C11 0.026(6) 0.027(6) 0.024(6) -0.006(5) 0.011(5) -0.004(5)
C12 0.022(4) 0.014(4) 0.024(4) 0.003(4) 0.005(3) -0.005(4)
S4' 0.028(5) 0.038(6) 0.054(6) -0.007(5) 0.015(4) -0.010(5)
C13 0.028(5) 0.038(6) 0.054(6) -0.007(5) 0.015(4) -0.010(5)
C14 0.012(6) 0.019(6) 0.023(6) -0.001(5) -0.001(4) 0.001(5)

loop_
_atom_type_symbol
_atom_type_description
_atom_type_scat_dispersion_real
_atom_type_scat_dispersion_imag
_atom_type_scat_source
C C 0.0033 0.0016 'International Tables Vol C Tables 4.2.6.8 and 6.1.1.4'
H H 0.0000 0.0000 'International Tables Vol C Tables 4.2.6.8 and 6.1.1.4'
S S 0.1246 0.1234 'International Tables Vol C Tables 4.2.6.8 and 6.1.1.4'

loop_
_geom_angle_atom_site_label_1
_geom_angle_atom_site_label_2
_geom_angle_atom_site_label_3
_geom_angle
C1 S1 C4 91.7(6)
C8 S2 C5 92.5(6)
C12 S3 C9 91.4(6)
C14 S4 C11 90.9(6)
C2 C1 S1 111.5(8)
C1 C2 S1' 115.6(10)
C2 S1' C4 108.2(10)
S1' C4 C5 125.8(10)
S1' C4 S1 112.9(8)
C5 C4 S1 121.3(9)
C6 C5 C4 127.7(11)
C6 C5 S2 111.9(9)
C4 C5 S2 120.5(9)
C5 C6 C7 111.8(12)
C8 C7 C6 112.9(11)
C7 C8 C9 126.8(10)
C7 C8 S2 111.0(9)
C9 C8 S2 122.1(8)
C10 C9 C8 124.4(10)
C10 C9 S3 115.7(9)
C8 C9 S3 119.6(8)
C9 C10 C11 104.9(10)
C12 C11 C10 116.1(10)
C12 C11 S4 112.0(8)
C10 C11 S4 131.8(10)
C11 C12 S4' 114.8(10)
C11 C12 S3 111.9(8)
S4' C12 S3 133.2(10)
C12 S4' C14 107.2(9)
S4' C14 S4 115.1(8)

loop_
_geom_bond_atom_site_label_1
_geom_bond_atom_site_label_2
_geom_bond_distance
S1 C1 1.691(12)
S1 C4 1.709(12)
S2 C8 1.729(12)
S2 C5 1.729(12)
S3 C12 1.707(12)
S3 C9 1.727(12)
S4 C14 1.681(11)
S4 C11 1.698(12)
C1 C2 1.380(16)
C2 S1' 1.395(13)
S1' C4 1.432(15)
C4 C5 1.474(16)
C5 C6 1.369(17)
C6 C7 1.454(15)
C7 C8 1.375(16)
C8 C9 1.443(16)
C9 C10 1.431(16)
C10 C11 1.481(14)
C11 C12 1.379(16)
C12 S4' 1.407(14)
S4' C14 1.420(14)
